data_7039007
loop_
_publ_author_name
'Guo, Ling-Yu'
'Jagodi\<c, Marko'
'Zeng, Su-Yuan'
'Wang, Zhi'
'Shi, Zhi-Qiang'
'Wang, Xing-Po'
'Tung, Chen-Ho'
'Sun, Di'

_publ_section_title
;
 pH-Controlled assembly of two novel Dawson-sandwiched clusters involving
 the in situ reorganization of trivacant \a-[P2W15O56](12-) into divacant
 \a-[P2W16O57](8.).
;
_journal_issue 20
_journal_name_full 'Dalton transactions (Cambridge, England : 2003)'
_journal_page_first 8404
_journal_page_last 8411
_journal_paper_doi 10.1039/c6dt00793g
_journal_volume 45
_journal_year 2016
_chemical_formula_moiety 'Co3 O114 P4 W31, 6(C10 H16 N4), 12(O)'
_chemical_formula_sum 'C60 H96 Co3 N24 O126 P4 W31'
_chemical_formula_weight 9169.62
_space_group_crystal_system monoclinic
_space_group_IT_number 14
_space_group_name_Hall '-P 2ybc'
_space_group_name_H-M_alt 'P 1 21/c 1'
_symmetry_space_group_name_Hall '-P 2ybc'
_symmetry_space_group_name_H-M 'P 1 21/c 1'
_atom_sites_solution_hydrogens geom
_audit_creation_date 2016-04-05
_audit_creation_method
;
Olex2 1.2
(compiled 2016.02.19 svn.r3266 for OlexSys, GUI svn.r5155)
;
_audit_update_record
;
2016-04-05 deposited with the CCDC.
2016-04-11 downloaded from the CCDC.
;
_cell_angle_alpha 90
_cell_angle_beta 111.4003(10)
_cell_angle_gamma 90
_cell_formula_units_Z 2
_cell_length_a 24.592(3)
_cell_length_b 14.2596(17)
_cell_length_c 24.846(3)
_cell_measurement_reflns_used 5428
_cell_measurement_temperature 298(2)
_cell_measurement_theta_max 27.279
_cell_measurement_theta_min 2.454
_cell_volume 8112.1(17)
_computing_cell_refinement 'APEX2 (Bruker,2005)'
_computing_data_collection 'APEX2 (Bruker,2005)'
_computing_data_reduction 'SAINT (Bruker, 2005)'
_computing_molecular_graphics 'DIAMOND  (Brandenburg, 2008)'
_computing_publication_material 'publCIF (Westrip, 2010)'
_computing_structure_refinement 'ShelXL (Sheldrick, 2015)'
_computing_structure_solution 'SHELXS97 (Sheldrick, 2008)'
_diffrn_ambient_temperature 298.15
_diffrn_measured_fraction_theta_full 0.998
_diffrn_measured_fraction_theta_max 0.998
_diffrn_measurement_device_type 'Bruker Apex II'
_diffrn_radiation_type MoK\a
_diffrn_radiation_wavelength 0.710
_diffrn_reflns_av_R_equivalents 0.0581
_diffrn_reflns_av_unetI/netI 0.0716
_diffrn_reflns_Laue_measured_fraction_full 0.998
_diffrn_reflns_Laue_measured_fraction_max 0.998
_diffrn_reflns_limit_h_max 29
_diffrn_reflns_limit_h_min -30
_diffrn_reflns_limit_k_max 17
_diffrn_reflns_limit_k_min -16
_diffrn_reflns_limit_l_max 29
_diffrn_reflns_limit_l_min -30
_diffrn_reflns_number 45258
_diffrn_reflns_point_group_measured_fraction_full 0.998
_diffrn_reflns_point_group_measured_fraction_max 0.998
_diffrn_reflns_theta_full 25.214
_diffrn_reflns_theta_max 26.000
_diffrn_reflns_theta_min 2.451
_exptl_absorpt_coefficient_mu 22.327
_exptl_absorpt_correction_T_max 0.7456
_exptl_absorpt_correction_T_min 0.6009
_exptl_absorpt_correction_type multi-scan
_exptl_absorpt_process_details
;
SADABS-2014/5 (Bruker,2014/5) was used for absorption correction.
wR2(int) was 0.0733 before and 0.0511 after correction.
The Ratio of minimum to maximum transmission is 0.8059.
The \l/2 correction factor is 0.00150.
;
_exptl_crystal_colour purple
_exptl_crystal_density_diffrn 3.754
_exptl_crystal_description block
_exptl_crystal_F_000 8134
_exptl_crystal_size_max 0.1
_exptl_crystal_size_mid 0.08
_exptl_crystal_size_min 0.05
_exptl_transmission_factor_max 0.7456
_exptl_transmission_factor_min 0.6009
_refine_diff_density_max 2.514
_refine_diff_density_min -2.903
_refine_diff_density_rms 0.324
_refine_ls_extinction_method none
_refine_ls_goodness_of_fit_ref 1.020
_refine_ls_hydrogen_treatment constr
_refine_ls_matrix_type full
_refine_ls_number_parameters 1136
_refine_ls_number_reflns 15970
_refine_ls_number_restraints 6
_refine_ls_restrained_S_all 1.020
_refine_ls_R_factor_all 0.0760
_refine_ls_R_factor_gt 0.0411
_refine_ls_shift/su_max 0.001
_refine_ls_shift/su_mean 0.000
_refine_ls_structure_factor_coef Fsqd
_refine_ls_weighting_details 'w=1/[\s^2^(Fo^2^)+(0.0381P)^2^+7.8885P] where P=(Fo^2^+2Fc^2^)/3'
_refine_ls_weighting_scheme calc
_refine_ls_wR_factor_gt 0.0848
_refine_ls_wR_factor_ref 0.0987
_reflns_Friedel_coverage 0.000
_reflns_number_gt 10803
_reflns_number_total 15970
_reflns_threshold_expression 'I > 2\s(I)'
_cod_data_source_file c6dt00793g2.cif
_cod_data_source_block p2
_cod_depositor_comments 'Adding full bibliography for 7039006--7039007.cif.'
_cod_original_cell_volume 8112.0(17)
_cod_database_code 7039007
_shelx_space_group_comment
;
The symmetry employed for this shelxl refinement is uniquely defined
by the following loop, which should always be used as a source of
symmetry information in preference to the above space-group names.
They are only intended as comments.
;
_shelx_estimated_absorpt_t_max 0.401
_shelx_estimated_absorpt_t_min 0.214
_olex2_refinement_description
;
1. Fixed Uiso
 At 1.2 times of:
  All N(H) groups
 At 1.5 times of:
  All C(H,H,H) groups
2. Shared sites
{Co1, W1}
3. Uiso/Uaniso restraints and constraints
Uanis(N2) \\sim Ueq: with sigma of 0.005 and sigma for terminal atoms of 0.2
Uanis(Co1) = Uanis(W1)
4. Others
 Fixed Sof: W1(0.5) Co1(0.5) O6W(0.5) O6WA(0.5)
5.a Me refined with riding coordinates:
 C20(H20A,H20B,H20C), C6(H6A,H6B,H6C)
5.b Aromatic/amide H refined with riding coordinates:
 N5(H5), N6(H6), N7(H7), N8(H8), N1(H1), N2(H2), N3(H3), N4(H4), N9(H9),
 N10(H10), N11(H11), N12(H12)
5.c Idealised Me refined as rotating group:
 C11(H11A,H11B,H11C), C15(H15A,H15B,H15C), C16(H16A,H16B,H16C), C1(H1A,H1B,
 H1C), C5(H5A,H5B,H5C), C10(H10A,H10B,H10C), C21(H21A,H21B,H21C), C25(H25A,H25B,
 H25C), C26(H26A,H26B,H26C), C30(H30A,H30B,H30C)
;
_shelx_shelxl_version_number 2014/7
_olex2_submission_special_instructions 'No special instructions were received'

loop_
_space_group_symop_operation_xyz
'x, y, z'
'-x, y+1/2, -z+1/2'
'-x, -y, -z'
'x, -y-1/2, z-1/2'

loop_
_atom_site_label
_atom_site_type_symbol
_atom_site_fract_x
_atom_site_fract_y
_atom_site_fract_z
_atom_site_U_iso_or_equiv
_atom_site_adp_type
_atom_site_occupancy
_atom_site_site_symmetry_order
_atom_site_calc_flag
_atom_site_refinement_flags_posn
_atom_site_refinement_flags_adp
_atom_site_refinement_flags_occupancy
W1 W -0.02237(3) 0.65098(5) 0.41485(4) 0.01422(18) Uani 0.5 1 d . . P
W2 W 0.13034(3) 0.66882(4) 0.48855(3) 0.02185(14) Uani 1 1 d . . .
W3 W 0.06686(2) 0.49571(4) 0.37243(2) 0.02016(13) Uani 1 1 d . . .
W4 W 0.05621(3) 0.27000(4) 0.40387(3) 0.03119(16) Uani 1 1 d . . .
W5 W 0.12566(3) 0.19016(4) 0.55490(3) 0.02273(14) Uani 1 1 d . . .
W6 W 0.18063(3) 0.34778(4) 0.66106(3) 0.02347(14) Uani 1 1 d . . .
W7 W 0.17797(3) 0.59901(4) 0.62746(3) 0.02877(15) Uani 1 1 d . . .
W8 W 0.32923(3) 0.31401(4) 0.65199(3) 0.02606(15) Uani 1 1 d . . .
W9 W 0.32691(3) 0.56557(4) 0.61707(3) 0.02706(15) Uani 1 1 d . . .
W10 W 0.27760(3) 0.63531(4) 0.47861(3) 0.02602(15) Uani 1 1 d . . .
W11 W 0.21352(3) 0.46186(4) 0.36207(3) 0.02404(14) Uani 1 1 d . . .
W12 W 0.20788(3) 0.23715(4) 0.39582(3) 0.02539(14) Uani 1 1 d . . .
W13 W 0.27436(3) 0.15506(4) 0.54637(3) 0.02705(15) Uani 1 1 d . . .
W14 W 0.37304(3) 0.46878(4) 0.44152(3) 0.02474(14) Uani 1 1 d . . .
W15 W 0.37149(3) 0.23749(4) 0.47417(3) 0.02587(15) Uani 1 1 d . . .
W16 W 0.42784(3) 0.40179(4) 0.58206(3) 0.02593(14) Uani 1 1 d . . .
Co1 Co -0.02237(3) 0.65098(5) 0.41485(4) 0.01422(18) Uani 0.5 1 d . . P
Co2 Co -0.02795(8) 0.42596(12) 0.44914(8) 0.0170(4) Uani 1 1 d . . .
P1 P 0.11434(14) 0.4298(2) 0.51853(15) 0.0135(7) Uani 1 1 d . . .
P2 P 0.27698(15) 0.3930(2) 0.50869(15) 0.0160(7) Uani 1 1 d . . .
O1 O 0.4058(4) 0.1455(7) 0.4549(4) 0.032(3) Uani 1 1 d . . .
O2 O 0.4976(4) 0.4077(7) 0.6305(4) 0.029(2) Uani 1 1 d . . .
O3 O 0.4345(4) 0.2856(6) 0.5429(4) 0.026(2) Uani 1 1 d . . .
O4 O 0.3930(4) 0.3379(6) 0.4343(4) 0.025(2) Uani 1 1 d . . .
O5 O 0.4369(4) 0.4654(6) 0.5176(4) 0.023(2) Uani 1 1 d . . .
O6 O 0.4077(4) 0.5203(6) 0.4007(4) 0.029(2) Uani 1 1 d . . .
O7 O 0.2979(4) 0.2358(6) 0.4196(4) 0.022(2) Uani 1 1 d . . .
O8 O 0.3409(4) 0.1790(6) 0.5272(4) 0.021(2) Uani 1 1 d . . .
O9 O 0.2986(4) 0.4472(6) 0.3871(4) 0.021(2) Uani 1 1 d . . .
O10 O 0.3386(4) 0.3798(6) 0.5041(4) 0.021(2) Uani 1 1 d . . .
O11 O 0.3919(4) 0.3270(6) 0.6248(4) 0.022(2) Uani 1 1 d . . .
O12 O 0.3437(4) 0.5720(6) 0.4691(4) 0.023(2) Uani 1 1 d . . .
O13 O 0.3927(4) 0.5032(6) 0.6003(4) 0.024(2) Uani 1 1 d . . .
O14 O 0.1995(4) 0.1383(7) 0.3529(4) 0.029(2) Uani 1 1 d . . .
O15 O 0.2775(4) 0.0365(6) 0.5500(4) 0.033(3) Uani 1 1 d . . .
O16 O 0.3696(4) 0.2907(7) 0.7225(4) 0.031(2) Uani 1 1 d . . .
O17 O 0.3697(4) 0.6263(7) 0.6767(4) 0.032(3) Uani 1 1 d . . .
O18 O 0.2868(5) 0.7397(7) 0.4506(4) 0.034(3) Uani 1 1 d . . .
O19 O 0.2022(4) 0.5094(7) 0.2960(4) 0.029(2) Uani 1 1 d . . .
O20 O 0.3156(4) 0.1880(6) 0.6243(4) 0.022(2) Uani 1 1 d . . .
O21 O 0.3235(4) 0.4463(6) 0.6503(4) 0.022(2) Uani 1 1 d . . .
O22 O 0.3243(4) 0.6538(6) 0.5571(4) 0.024(2) Uani 1 1 d . . .
O23 O 0.2324(4) 0.5670(6) 0.4115(4) 0.024(2) Uani 1 1 d . . .
O24 O 0.2092(4) 0.3311(6) 0.3424(4) 0.017(2) Uani 1 1 d . . .
O25 O 0.2284(4) 0.1776(6) 0.4702(4) 0.020(2) Uani 1 1 d . . .
O26 O 0.2739(4) 0.3216(6) 0.5528(4) 0.016(2) Uani 1 1 d . . .
O27 O 0.2740(4) 0.4932(6) 0.5272(4) 0.022(2) Uani 1 1 d . . .
O28 O 0.2313(4) 0.3743(6) 0.4493(4) 0.022(2) Uani 1 1 d . . .
O29 O 0.2011(4) 0.1672(6) 0.5613(4) 0.024(2) Uani 1 1 d . . .
O30 O 0.2537(4) 0.3132(6) 0.6583(4) 0.023(2) Uani 1 1 d . . .
O31 O 0.1335(4) 0.2588(6) 0.3896(4) 0.018(2) Uani 1 1 d . . .
O32 O 0.1401(4) 0.4614(6) 0.3632(4) 0.023(2) Uani 1 1 d . . .
O33 O 0.2549(4) 0.5954(6) 0.6142(4) 0.019(2) Uani 1 1 d . . .
O34 O 0.2096(4) 0.6593(6) 0.4939(4) 0.024(2) Uani 1 1 d . . .
O35 O 0.1161(4) 0.7785(6) 0.4610(4) 0.027(2) Uani 1 1 d . . .
O36 O 0.1565(4) 0.6968(6) 0.5686(4) 0.020(2) Uani 1 1 d . . .
O37 O 0.2028(4) 0.6635(7) 0.6898(4) 0.030(2) Uani 1 1 d . . .
O38 O 0.1969(4) 0.4749(6) 0.6568(4) 0.022(2) Uani 1 1 d . . .
O39 O 0.1961(4) 0.3340(7) 0.7329(4) 0.028(2) Uani 1 1 d . . .
O40 O 0.1529(4) 0.2237(6) 0.6351(4) 0.019(2) Uani 1 1 d . . .
O41 O 0.1013(4) 0.0785(6) 0.5589(4) 0.021(2) Uani 1 1 d . . .
O42 O 0.0990(4) 0.2076(6) 0.4757(4) 0.021(2) Uani 1 1 d . . .
O43 O 0.0227(4) 0.1786(6) 0.3613(4) 0.025(2) Uani 1 1 d . . .
O44 O 0.0397(4) 0.3716(6) 0.3497(4) 0.021(2) Uani 1 1 d . . .
O45 O 0.0388(4) 0.5523(6) 0.3080(4) 0.022(2) Uani 1 1 d . . .
O46 O 0.1102(4) 0.5915(6) 0.4220(4) 0.019(2) Uani 1 1 d . . .
O47 O 0.1469(4) 0.3517(6) 0.5588(4) 0.021(2) Uani 1 1 d . . .
O48 O 0.1467(4) 0.5229(6) 0.5358(4) 0.019(2) Uani 1 1 d . . .
O49 O 0.1034(4) 0.4046(6) 0.4554(4) 0.019(2) Uani 1 1 d . . .
O50 O 0.0003(4) 0.3047(6) 0.4291(4) 0.020(2) Uani 1 1 d . . .
O51 O 0.0526(4) 0.4403(6) 0.5242(4) 0.020(2) Uani 1 1 d . . .
O52 O 0.0045(4) 0.5200(6) 0.4015(4) 0.017(2) Uani 1 1 d . . .
O53 O 0.1029(4) 0.5856(6) 0.6182(4) 0.021(2) Uani 1 1 d . . .
O54 O 0.0498(4) 0.6431(6) 0.4850(4) 0.019(2) Uani 1 1 d . . .
O55 O -0.0973(4) 0.6191(6) 0.3609(4) 0.022(2) Uani 1 1 d . . .
O56 O -0.0516(4) 0.7480(6) 0.4454(4) 0.021(2) Uani 1 1 d . . .
O57 O 0.0037(4) 0.7108(7) 0.3705(4) 0.027(2) Uani 1 1 d . . .
N5 N 0.4794(7) 0.7461(10) 0.6561(8) 0.056(4) Uani 1 1 d . . .
H5 H 0.5066 0.7048 0.6685 0.067 Uiso 1 1 calc R . .
N6 N 0.4545(6) 0.7746(11) 0.6011(7) 0.049(4) Uani 1 1 d . . .
H6 H 0.4641 0.7552 0.5730 0.058 Uiso 1 1 calc R . .
N7 N 0.3416(11) 1.0248(13) 0.7051(10) 0.092(7) Uani 1 1 d . . .
H7 H 0.3400 1.0737 0.7247 0.111 Uiso 1 1 calc R . .
N8 N 0.2967(9) 0.9689(13) 0.6782(9) 0.076(6) Uani 1 1 d . . .
H8 H 0.2615 0.9762 0.6768 0.091 Uiso 1 1 calc R . .
C11 C 0.4724(9) 0.7762(14) 0.7506(9) 0.067(6) Uani 1 1 d . . .
H11A H 0.4571 0.7173 0.7573 0.101 Uiso 1 1 calc GR . .
H11B H 0.4568 0.8260 0.7666 0.101 Uiso 1 1 calc GR . .
H11C H 0.5142 0.7757 0.7688 0.101 Uiso 1 1 calc GR . .
C12 C 0.4558(8) 0.7911(13) 0.6878(9) 0.049(5) Uani 1 1 d . . .
C13 C 0.4129(8) 0.8498(12) 0.6505(8) 0.042(4) Uani 1 1 d . . .
C14 C 0.4132(7) 0.8364(12) 0.5962(9) 0.044(5) Uani 1 1 d . . .
C15 C 0.3801(10) 0.8785(14) 0.5422(10) 0.076(7) Uani 1 1 d . . .
H15A H 0.3958 0.9393 0.5399 0.115 Uiso 1 1 calc GR . .
H15B H 0.3401 0.8849 0.5391 0.115 Uiso 1 1 calc GR . .
H15C H 0.3819 0.8398 0.5113 0.115 Uiso 1 1 calc GR . .
C16 C 0.2742(10) 0.8264(18) 0.6205(11) 0.099(9) Uani 1 1 d . . .
H16A H 0.2806 0.7701 0.6432 0.148 Uiso 1 1 calc GR . .
H16B H 0.2809 0.8140 0.5855 0.148 Uiso 1 1 calc GR . .
H16C H 0.2347 0.8471 0.6113 0.148 Uiso 1 1 calc GR . .
C17 C 0.3152(10) 0.9007(13) 0.6540(10) 0.063(6) Uani 1 1 d . . .
C18 C 0.3748(9) 0.9138(12) 0.6683(9) 0.055(6) Uani 1 1 d . . .
C19 C 0.3897(12) 0.9948(15) 0.6975(12) 0.082(8) Uani 1 1 d . . .
C20 C 0.4437(15) 1.041(2) 0.7204(18) 0.19(2) Uani 1 1 d . . .
H20A H 0.4723 1.0080 0.7099 0.292 Uiso 1 1 calc R . .
H20B H 0.4397 1.1039 0.7053 0.292 Uiso 1 1 calc R . .
H20C H 0.4561 1.0438 0.7618 0.292 Uiso 1 1 calc R . .
N1 N 0.6749(7) -0.0814(9) 0.6983(7) 0.049(4) Uani 1 1 d . . .
H1 H 0.6726 -0.1352 0.7129 0.059 Uiso 1 1 calc R . .
N2 N 0.7181(6) -0.0555(9) 0.6834(6) 0.044(4) Uani 1 1 d . U .
H2 H 0.7486 -0.0886 0.6876 0.052 Uiso 1 1 calc R . .
N3 N 0.5500(7) 0.2355(10) 0.5909(6) 0.050(4) Uani 1 1 d . . .
H3 H 0.5168 0.2554 0.5675 0.060 Uiso 1 1 calc R . .
N4 N 0.5917(6) 0.2903(9) 0.6225(7) 0.042(4) Uani 1 1 d . . .
H4 H 0.5909 0.3506 0.6238 0.051 Uiso 1 1 calc R . .
C1 C 0.7469(11) 0.0809(19) 0.6384(14) 0.134(14) Uani 1 1 d . . .
H1A H 0.7758 0.1137 0.6695 0.201 Uiso 1 1 calc GR . .
H1B H 0.7245 0.1250 0.6097 0.201 Uiso 1 1 calc GR . .
H1C H 0.7658 0.0374 0.6214 0.201 Uiso 1 1 calc GR . .
C2 C 0.7080(8) 0.0298(12) 0.6607(8) 0.050(5) Uani 1 1 d . . .
C3 C 0.6545(7) 0.0573(11) 0.6629(7) 0.035(4) Uani 1 1 d . . .
C4 C 0.6361(8) -0.0167(12) 0.6885(8) 0.043(4) Uani 1 1 d . . .
C5 C 0.5844(9) -0.0234(13) 0.7032(10) 0.069(7) Uani 1 1 d . . .
H5A H 0.5637 -0.0802 0.6873 0.104 Uiso 1 1 calc GR . .
H5B H 0.5595 0.0295 0.6875 0.104 Uiso 1 1 calc GR . .
H5C H 0.5956 -0.0240 0.7444 0.104 Uiso 1 1 calc GR . .
C6 C 0.5247(9) 0.0689(12) 0.5671(9) 0.081(8) Uani 1 1 d . . .
H6A H 0.5434 0.0094 0.5792 0.121 Uiso 1 1 calc R . .
H6B H 0.4894 0.0713 0.5752 0.121 Uiso 1 1 calc R . .
H6C H 0.5155 0.0767 0.5264 0.121 Uiso 1 1 calc R . .
C7 C 0.5643(7) 0.1450(13) 0.5988(7) 0.042(4) Uani 1 1 d . . .
C8 C 0.6205(7) 0.1428(11) 0.6391(7) 0.034(4) Uani 1 1 d . . .
C9 C 0.6365(7) 0.2341(12) 0.6529(8) 0.040(4) Uani 1 1 d . . .
C10 C 0.6904(9) 0.2796(16) 0.6938(11) 0.096(9) Uani 1 1 d . . .
H10A H 0.7198 0.2328 0.7105 0.144 Uiso 1 1 calc GR . .
H10B H 0.6816 0.3108 0.7239 0.144 Uiso 1 1 calc GR . .
H10C H 0.7046 0.3246 0.6733 0.144 Uiso 1 1 calc GR . .
N9 N 0.0445(7) 0.9703(10) 0.4323(6) 0.043(4) Uani 1 1 d . . .
H9 H 0.0533 0.9840 0.4682 0.052 Uiso 1 1 calc R . .
N10 N -0.0072(7) 0.9461(11) 0.3959(7) 0.053(4) Uani 1 1 d . . .
H10 H -0.0375 0.9404 0.4051 0.063 Uiso 1 1 calc R . .
N11 N 0.1011(6) 0.8782(11) 0.2345(6) 0.046(4) Uani 1 1 d . . .
H11 H 0.1109 0.8390 0.2134 0.056 Uiso 1 1 calc R . .
N12 N 0.0980(6) 0.9694(11) 0.2264(6) 0.042(4) Uani 1 1 d . . .
H12 H 0.1062 0.9985 0.2000 0.051 Uiso 1 1 calc R . .
C21 C 0.1448(9) 0.9860(12) 0.4364(8) 0.058(6) Uani 1 1 d . . .
H21A H 0.1501 1.0210 0.4710 0.087 Uiso 1 1 calc GR . .
H21B H 0.1607 1.0206 0.4125 0.087 Uiso 1 1 calc GR . .
H21C H 0.1644 0.9267 0.4465 0.087 Uiso 1 1 calc GR . .
C22 C 0.0807(7) 0.9699(11) 0.4041(8) 0.036(4) Uani 1 1 d . . .
C23 C 0.0503(8) 0.9495(11) 0.3484(7) 0.037(4) Uani 1 1 d . . .
C24 C -0.0072(8) 0.9313(13) 0.3432(8) 0.044(5) Uani 1 1 d . . .
C25 C -0.0584(9) 0.9063(15) 0.2939(9) 0.070(6) Uani 1 1 d . . .
H25A H -0.0810 0.8610 0.3053 0.105 Uiso 1 1 calc GR . .
H25B H -0.0466 0.8800 0.2643 0.105 Uiso 1 1 calc GR . .
H25C H -0.0816 0.9613 0.2793 0.105 Uiso 1 1 calc GR . .
C26 C 0.0895(12) 0.7563(13) 0.3000(12) 0.108(11) Uani 1 1 d . . .
H26A H 0.1144 0.7531 0.3400 0.162 Uiso 1 1 calc GR . .
H26B H 0.1046 0.7163 0.2777 0.162 Uiso 1 1 calc GR . .
H26C H 0.0508 0.7361 0.2956 0.162 Uiso 1 1 calc GR . .
C27 C 0.0872(8) 0.8538(12) 0.2793(8) 0.047(5) Uani 1 1 d . . .
C28 C 0.0734(8) 0.9388(12) 0.3002(7) 0.040(4) Uani 1 1 d . . .
C29 C 0.0801(6) 1.0099(10) 0.2658(6) 0.027(3) Uani 1 1 d . . .
C30 C 0.0751(8) 1.1136(11) 0.2685(7) 0.046(5) Uani 1 1 d . . .
H30A H 0.0368 1.1298 0.2672 0.069 Uiso 1 1 calc GR . .
H30B H 0.0815 1.1415 0.2361 0.069 Uiso 1 1 calc GR . .
H30C H 0.1038 1.1365 0.3038 0.069 Uiso 1 1 calc GR . .
O6W O -0.1031(10) 0.1949(15) 0.3323(12) 0.055(7) Uani 0.5 1 d . . P
O2W O 0.6848(6) 0.7208(9) 0.6941(6) 0.067(4) Uani 1 1 d . . .
O1W O 0.5761(6) 0.6362(10) 0.6754(6) 0.076(5) Uani 1 1 d . . .
O3W O 0.7613(7) 0.6100(11) 0.7815(6) 0.082(5) Uani 1 1 d . . .
O4W O 0.4799(5) 0.6574(8) 0.5285(5) 0.047(3) Uani 1 1 d . . .
O5W O 0.0430(8) 0.8798(10) 0.5364(7) 0.095(6) Uani 1 1 d . . .
O6WA O -0.1726(10) 0.047(2) 0.3433(14) 0.077(9) Uani 0.5 1 d . . P

loop_
_atom_site_aniso_label
_atom_site_aniso_U_11
_atom_site_aniso_U_22
_atom_site_aniso_U_33
_atom_site_aniso_U_23
_atom_site_aniso_U_13
_atom_site_aniso_U_12
W1 0.0124(4) 0.0171(4) 0.0161(4) 0.0023(3) 0.0087(4) 0.0017(3)
W2 0.0221(3) 0.0207(3) 0.0240(3) 0.0000(3) 0.0098(3) -0.0005(2)
W3 0.0193(3) 0.0232(3) 0.0191(3) 0.0007(3) 0.0083(3) 0.0019(2)
W4 0.0316(4) 0.0315(4) 0.0310(4) -0.0021(3) 0.0120(3) -0.0003(3)
W5 0.0237(3) 0.0227(3) 0.0231(3) 0.0010(3) 0.0100(3) -0.0004(3)
W6 0.0215(3) 0.0299(3) 0.0193(3) 0.0015(3) 0.0077(3) 0.0015(3)
W7 0.0249(3) 0.0364(4) 0.0267(4) -0.0041(3) 0.0112(3) -0.0034(3)
W8 0.0222(3) 0.0325(3) 0.0239(4) 0.0040(3) 0.0090(3) 0.0024(3)
W9 0.0207(3) 0.0308(3) 0.0301(4) -0.0015(3) 0.0097(3) -0.0023(3)
W10 0.0250(3) 0.0249(3) 0.0312(4) 0.0020(3) 0.0139(3) -0.0001(3)
W11 0.0219(3) 0.0294(3) 0.0238(3) 0.0028(3) 0.0117(3) 0.0027(3)
W12 0.0232(3) 0.0284(3) 0.0258(4) -0.0010(3) 0.0104(3) 0.0014(3)
W13 0.0266(3) 0.0260(3) 0.0291(4) 0.0038(3) 0.0108(3) 0.0025(3)
W14 0.0191(3) 0.0288(3) 0.0309(4) 0.0054(3) 0.0145(3) 0.0020(3)
W15 0.0186(3) 0.0272(3) 0.0335(4) 0.0023(3) 0.0115(3) 0.0041(3)
W16 0.0163(3) 0.0333(3) 0.0291(4) 0.0039(3) 0.0094(3) 0.0030(3)
Co1 0.0124(4) 0.0171(4) 0.0161(4) 0.0023(3) 0.0087(4) 0.0017(3)
Co2 0.0152(9) 0.0210(10) 0.0166(10) -0.0013(8) 0.0078(8) 0.0004(8)
P1 0.0124(17) 0.0137(17) 0.0144(19) 0.0007(14) 0.0050(15) 0.0024(14)
P2 0.0129(17) 0.0194(18) 0.0175(19) 0.0007(15) 0.0078(15) 0.0012(15)
O1 0.031(6) 0.029(6) 0.038(7) 0.004(5) 0.015(5) 0.016(5)
O2 0.026(6) 0.031(6) 0.031(6) 0.004(5) 0.010(5) -0.007(5)
O3 0.013(5) 0.027(5) 0.040(7) 0.001(5) 0.014(5) 0.005(4)
O4 0.029(6) 0.021(5) 0.031(6) 0.007(4) 0.020(5) 0.009(4)
O5 0.017(5) 0.019(5) 0.027(6) -0.002(4) 0.000(4) 0.001(4)
O6 0.028(6) 0.020(5) 0.045(7) 0.009(5) 0.020(5) 0.002(4)
O7 0.023(5) 0.023(5) 0.025(6) 0.006(4) 0.016(5) 0.006(4)
O8 0.010(5) 0.018(5) 0.033(6) 0.007(4) 0.006(4) 0.001(4)
O9 0.018(5) 0.033(6) 0.012(5) 0.002(4) 0.006(4) 0.002(4)
O10 0.014(5) 0.025(5) 0.028(6) 0.000(4) 0.013(4) -0.002(4)
O11 0.019(5) 0.031(5) 0.018(5) 0.000(4) 0.010(4) 0.004(4)
O12 0.019(5) 0.027(5) 0.028(6) 0.006(4) 0.013(5) 0.002(4)
O13 0.008(5) 0.031(5) 0.028(6) -0.004(5) 0.003(4) -0.003(4)
O14 0.034(6) 0.027(6) 0.027(6) 0.000(5) 0.012(5) 0.006(5)
O15 0.037(6) 0.019(5) 0.041(7) 0.007(5) 0.013(6) 0.004(5)
O16 0.026(6) 0.040(6) 0.028(6) 0.012(5) 0.011(5) 0.009(5)
O17 0.026(6) 0.032(6) 0.041(7) -0.005(5) 0.017(5) -0.007(5)
O18 0.039(7) 0.032(6) 0.035(7) 0.003(5) 0.016(6) -0.008(5)
O19 0.029(6) 0.033(6) 0.024(6) 0.008(5) 0.010(5) 0.005(5)
O20 0.023(5) 0.021(5) 0.024(6) 0.007(4) 0.011(5) 0.008(4)
O21 0.019(5) 0.020(5) 0.026(6) 0.011(4) 0.008(5) 0.006(4)
O22 0.017(5) 0.020(5) 0.037(6) -0.002(4) 0.013(5) -0.001(4)
O23 0.016(5) 0.031(6) 0.023(6) 0.006(4) 0.006(4) 0.010(4)
O24 0.014(5) 0.022(5) 0.015(5) -0.001(4) 0.004(4) 0.001(4)
O25 0.015(5) 0.025(5) 0.021(5) 0.004(4) 0.007(4) -0.002(4)
O26 0.018(5) 0.017(5) 0.011(5) 0.004(4) 0.004(4) 0.002(4)
O27 0.024(5) 0.026(5) 0.022(6) -0.002(4) 0.015(5) 0.001(4)
O28 0.019(5) 0.028(5) 0.022(6) 0.002(4) 0.012(4) 0.004(4)
O29 0.020(5) 0.030(5) 0.023(6) 0.000(4) 0.009(5) 0.000(4)
O30 0.015(5) 0.023(5) 0.034(6) -0.002(4) 0.013(5) 0.000(4)
O31 0.013(5) 0.029(5) 0.012(5) 0.000(4) 0.005(4) 0.001(4)
O32 0.022(5) 0.029(5) 0.022(6) -0.001(4) 0.014(5) 0.005(4)
O33 0.006(4) 0.021(5) 0.032(6) -0.001(4) 0.010(4) -0.005(4)
O34 0.022(5) 0.023(5) 0.032(6) -0.001(4) 0.014(5) 0.003(4)
O35 0.027(6) 0.025(5) 0.034(6) 0.005(5) 0.019(5) 0.004(5)
O36 0.021(5) 0.021(5) 0.019(5) 0.000(4) 0.008(4) 0.004(4)
O37 0.032(6) 0.037(6) 0.019(6) -0.004(5) 0.007(5) -0.004(5)
O38 0.016(5) 0.030(5) 0.016(5) 0.002(4) 0.003(4) 0.011(4)
O39 0.027(6) 0.046(6) 0.005(5) 0.001(4) -0.001(4) -0.004(5)
O40 0.016(5) 0.017(5) 0.027(6) 0.000(4) 0.012(4) -0.006(4)
O41 0.014(5) 0.026(5) 0.023(6) 0.007(4) 0.006(4) 0.000(4)
O42 0.015(5) 0.023(5) 0.025(6) 0.000(4) 0.008(4) 0.004(4)
O43 0.026(6) 0.021(5) 0.030(6) -0.006(4) 0.013(5) -0.002(4)
O44 0.021(5) 0.021(5) 0.027(6) 0.006(4) 0.016(5) 0.001(4)
O45 0.019(5) 0.032(6) 0.018(5) 0.004(4) 0.010(4) 0.000(4)
O46 0.014(5) 0.025(5) 0.021(5) 0.002(4) 0.009(4) 0.005(4)
O47 0.019(5) 0.028(5) 0.020(5) -0.005(4) 0.011(4) 0.000(4)
O48 0.018(5) 0.023(5) 0.019(5) 0.000(4) 0.010(4) 0.003(4)
O49 0.022(5) 0.022(5) 0.017(5) 0.003(4) 0.012(4) 0.003(4)
O50 0.013(5) 0.027(5) 0.022(5) -0.002(4) 0.009(4) 0.000(4)
O51 0.018(5) 0.025(5) 0.020(5) -0.004(4) 0.009(4) -0.004(4)
O52 0.023(5) 0.012(5) 0.019(5) 0.006(4) 0.012(4) 0.001(4)
O53 0.021(5) 0.024(5) 0.021(6) 0.003(4) 0.013(5) -0.002(4)
O54 0.015(5) 0.022(5) 0.026(6) -0.002(4) 0.014(4) 0.002(4)
O55 0.022(5) 0.020(5) 0.028(6) 0.006(4) 0.015(5) 0.006(4)
O56 0.012(5) 0.029(5) 0.022(6) -0.005(4) 0.005(4) 0.001(4)
O57 0.030(6) 0.036(6) 0.025(6) 0.005(5) 0.022(5) 0.006(5)
N5 0.039(9) 0.051(10) 0.082(14) -0.015(9) 0.027(10) 0.004(8)
N6 0.027(8) 0.071(11) 0.053(11) -0.009(9) 0.021(8) 0.007(8)
N7 0.14(2) 0.057(12) 0.13(2) -0.014(12) 0.101(18) -0.004(13)
N8 0.096(16) 0.065(12) 0.100(16) 0.040(11) 0.076(14) 0.043(12)
C11 0.067(15) 0.066(14) 0.080(17) -0.014(12) 0.040(14) -0.002(12)
C12 0.036(11) 0.059(12) 0.057(14) -0.021(11) 0.022(10) -0.018(10)
C13 0.038(10) 0.044(10) 0.044(12) 0.008(9) 0.016(9) -0.001(9)
C14 0.028(9) 0.044(11) 0.072(15) 0.003(10) 0.030(10) -0.001(8)
C15 0.10(2) 0.065(15) 0.078(18) 0.000(13) 0.048(16) 0.012(14)
C16 0.055(16) 0.12(2) 0.11(2) -0.043(18) 0.014(15) -0.004(16)
C17 0.080(16) 0.044(12) 0.092(18) 0.024(11) 0.065(15) 0.026(12)
C18 0.058(13) 0.039(11) 0.095(17) 0.000(11) 0.058(13) 0.007(10)
C19 0.10(2) 0.046(13) 0.14(2) -0.016(14) 0.09(2) -0.006(13)
C20 0.17(3) 0.17(3) 0.33(6) -0.17(4) 0.19(4) -0.10(3)
N1 0.056(10) 0.028(8) 0.068(11) 0.017(7) 0.030(9) 0.016(7)
N2 0.039(5) 0.043(5) 0.049(5) 0.004(4) 0.017(4) 0.011(4)
N3 0.048(10) 0.038(9) 0.051(10) 0.010(8) 0.004(8) 0.027(8)
N4 0.037(9) 0.018(7) 0.071(11) 0.002(7) 0.019(8) 0.005(6)
C1 0.10(2) 0.14(3) 0.21(4) 0.11(2) 0.10(2) 0.041(19)
C2 0.068(13) 0.042(10) 0.057(13) 0.024(9) 0.044(11) 0.042(10)
C3 0.039(10) 0.030(9) 0.036(10) 0.001(8) 0.013(8) 0.014(8)
C4 0.038(10) 0.042(10) 0.053(12) 0.005(9) 0.021(9) 0.010(9)
C5 0.065(14) 0.042(12) 0.12(2) 0.043(12) 0.049(15) 0.025(10)
C6 0.078(16) 0.035(11) 0.076(16) -0.008(11) -0.034(13) 0.018(11)
C7 0.032(10) 0.059(12) 0.025(10) -0.006(9) -0.003(8) -0.002(9)
C8 0.034(9) 0.031(9) 0.038(10) -0.004(8) 0.013(8) 0.006(8)
C9 0.019(8) 0.048(11) 0.049(12) -0.002(9) 0.009(8) 0.011(8)
C10 0.047(14) 0.081(18) 0.13(2) -0.014(16) -0.006(15) 0.003(13)
N9 0.061(11) 0.058(10) 0.022(8) 0.004(7) 0.028(8) 0.011(8)
N10 0.050(10) 0.078(12) 0.042(10) 0.004(9) 0.032(9) 0.011(9)
N11 0.051(10) 0.056(10) 0.048(10) -0.019(8) 0.038(8) -0.016(8)
N12 0.039(9) 0.063(10) 0.031(9) -0.002(7) 0.020(7) -0.014(8)
C21 0.099(18) 0.033(10) 0.054(13) -0.014(9) 0.044(13) -0.017(11)
C22 0.039(10) 0.030(9) 0.052(12) -0.005(8) 0.032(10) 0.000(8)
C23 0.046(11) 0.036(9) 0.036(11) 0.010(8) 0.024(9) 0.001(8)
C24 0.047(11) 0.063(12) 0.029(10) 0.006(9) 0.023(9) 0.003(10)
C25 0.056(14) 0.097(17) 0.064(15) 0.020(13) 0.031(13) 0.001(13)
C26 0.16(3) 0.042(13) 0.20(3) 0.022(15) 0.15(3) 0.000(14)
C27 0.053(12) 0.044(11) 0.060(13) -0.008(9) 0.040(11) -0.008(9)
C28 0.054(11) 0.044(10) 0.031(10) 0.003(8) 0.028(9) 0.004(9)
C29 0.028(8) 0.031(9) 0.021(8) -0.002(7) 0.006(7) -0.004(7)
C30 0.050(12) 0.048(11) 0.039(11) -0.006(9) 0.015(9) 0.003(9)
O6W 0.030(14) 0.037(14) 0.08(2) 0.004(13) 0.005(14) 0.017(11)
O2W 0.084(11) 0.065(9) 0.065(10) -0.017(7) 0.045(9) 0.003(8)
O1W 0.071(10) 0.110(12) 0.051(9) -0.003(8) 0.027(8) 0.037(9)
O3W 0.094(12) 0.104(12) 0.074(11) -0.037(9) 0.059(10) -0.053(10)
O4W 0.041(7) 0.048(7) 0.057(9) -0.010(6) 0.025(7) -0.009(6)
O5W 0.157(17) 0.083(11) 0.081(12) -0.039(9) 0.085(12) -0.064(11)
O6WA 0.022(14) 0.09(2) 0.13(3) 0.028(19) 0.040(17) -0.003(14)

loop_
_atom_type_symbol
_atom_type_description
_atom_type_scat_dispersion_real
_atom_type_scat_dispersion_imag
_atom_type_scat_source
C C 0.0033 0.0016 'International Tables Vol C Tables 4.2.6.8 and 6.1.1.4'
H H 0.0000 0.0000 'International Tables Vol C Tables 4.2.6.8 and 6.1.1.4'
Co Co 0.3494 0.9721 'International Tables Vol C Tables 4.2.6.8 and 6.1.1.4'
N N 0.0061 0.0033 'International Tables Vol C Tables 4.2.6.8 and 6.1.1.4'
O O 0.0106 0.0060 'International Tables Vol C Tables 4.2.6.8 and 6.1.1.4'
P P 0.1023 0.0942 'International Tables Vol C Tables 4.2.6.8 and 6.1.1.4'
W W -0.8490 6.8722 'International Tables Vol C Tables 4.2.6.8 and 6.1.1.4'

loop_
_geom_angle_atom_site_label_1
_geom_angle_atom_site_label_2
_geom_angle_atom_site_label_3
_geom_angle
_geom_angle_site_symmetry_1
_geom_angle_site_symmetry_3
O52 W1 O51 78.0(3) . 3_566
O54 W1 O51 78.0(3) . 3_566
O54 W1 O52 81.5(3) . .
O55 W1 O51 82.3(3) . 3_566
O55 W1 O52 87.4(4) . .
O55 W1 O54 159.0(4) . .
O56 W1 O51 83.5(3) . 3_566
O56 W1 O52 161.3(4) . .
O56 W1 O54 92.2(4) . .
O56 W1 O55 92.7(4) . .
O57 W1 O51 175.3(4) . 3_566
O57 W1 O52 97.7(4) . .
O57 W1 O54 99.8(4) . .
O57 W1 O55 99.3(4) . .
O57 W1 O56 100.8(4) . .
O34 W2 O48 85.3(3) . .
O34 W2 O54 165.2(4) . .
O35 W2 O34 98.6(4) . .
O35 W2 O36 99.8(4) . .
O35 W2 O46 103.6(4) . .
O35 W2 O48 173.1(4) . .
O35 W2 O54 95.5(4) . .
O36 W2 O34 89.7(4) . .
O36 W2 O46 156.6(4) . .
O36 W2 O48 74.4(3) . .
O36 W2 O54 92.1(4) . .
O46 W2 O34 87.4(4) . .
O46 W2 O48 82.2(3) . .
O46 W2 O54 85.1(4) . .
O54 W2 O48 81.1(3) . .
O32 W3 O49 83.7(3) . .
O44 W3 O32 88.4(4) . .
O44 W3 O49 73.9(4) . .
O44 W3 O52 92.1(3) . .
O45 W3 O32 94.8(4) . .
O45 W3 O44 100.6(4) . .
O45 W3 O46 102.1(4) . .
O45 W3 O49 174.4(4) . .
O45 W3 O52 99.3(4) . .
O46 W3 O32 86.2(4) . .
O46 W3 O44 157.0(4) . .
O46 W3 O49 83.3(3) . .
O46 W3 O52 87.9(3) . .
O52 W3 O32 165.6(4) . .
O52 W3 O49 82.6(3) . .
O31 W4 O49 81.7(3) . .
O42 W4 O31 84.2(3) . .
O42 W4 O49 83.0(3) . .
O43 W4 O31 95.8(4) . .
O43 W4 O42 101.6(4) . .
O43 W4 O44 102.3(4) . .
O43 W4 O49 174.6(4) . .
O43 W4 O50 99.9(4) . .
O44 W4 O31 84.9(3) . .
O44 W4 O42 154.6(4) . .
O44 W4 O49 72.7(4) . .
O50 W4 O31 164.2(4) . .
O50 W4 O42 91.9(4) . .
O50 W4 O44 92.5(4) . .
O50 W4 O49 82.7(3) . .
O29 W5 O40 89.7(4) . .
O29 W5 O42 94.1(4) . .
O29 W5 O47 88.2(4) . .
O29 W5 O56 163.9(4) . 3_566
O40 W5 O47 74.1(3) . .
O40 W5 O56 82.4(4) . 3_566
O41 W5 O29 101.1(4) . .
O41 W5 O40 99.6(4) . .
O41 W5 O42 101.0(4) . .
O41 W5 O47 168.8(3) . .
O41 W5 O56 94.1(4) . 3_566
O42 W5 O40 157.8(4) . .
O42 W5 O47 84.2(3) . .
O42 W5 O56 88.1(4) . 3_566
O56 W5 O47 76.1(3) 3_566 .
O30 W6 O40 88.5(4) . .
O30 W6 O47 86.1(4) . .
O30 W6 O55 163.1(4) . 3_566
O38 W6 O30 91.4(4) . .
O38 W6 O40 158.8(4) . .
O38 W6 O47 85.1(3) . .
O38 W6 O55 88.6(4) . 3_566
O39 W6 O30 99.0(4) . .
O39 W6 O38 101.6(4) . .
O39 W6 O40 99.3(4) . .
O39 W6 O47 171.3(4) . .
O39 W6 O55 97.5(4) . 3_566
O40 W6 O47 73.7(3) . .
O40 W6 O55 85.5(4) . 3_566
O55 W6 O47 77.0(3) 3_566 .
O33 W7 O48 80.1(3) . .
O36 W7 O33 84.8(4) . .
O36 W7 O48 72.8(3) . .
O37 W7 O33 96.5(4) . .
O37 W7 O36 101.8(4) . .
O37 W7 O38 101.3(4) . .
O37 W7 O48 173.8(4) . .
O37 W7 O53 100.7(4) . .
O38 W7 O33 85.8(4) . .
O38 W7 O36 155.9(4) . .
O38 W7 O48 83.7(3) . .
O53 W7 O33 162.7(4) . .
O53 W7 O36 89.8(4) . .
O53 W7 O38 92.7(4) . .
O53 W7 O48 82.6(3) . .
O11 W8 O20 91.2(4) . .
O11 W8 O26 81.8(3) . .
O11 W8 O30 164.1(4) . .
O16 W8 O11 98.0(4) . .
O16 W8 O20 98.4(4) . .
O16 W8 O21 103.2(4) . .
O16 W8 O26 171.3(4) . .
O16 W8 O30 97.7(4) . .
O20 W8 O26 72.9(3) . .
O20 W8 O30 88.7(4) . .
O21 W8 O11 87.6(4) . .
O21 W8 O20 158.3(4) . .
O21 W8 O26 85.5(3) . .
O21 W8 O30 86.6(4) . .
O30 W8 O26 83.0(3) . .
O13 W9 O27 79.6(3) . .
O17 W9 O13 96.6(4) . .
O17 W9 O21 100.8(4) . .
O17 W9 O22 100.1(4) . .
O17 W9 O27 172.1(4) . .
O17 W9 O33 101.6(4) . .
O21 W9 O13 82.0(4) . .
O21 W9 O22 157.0(4) . .
O21 W9 O27 85.6(4) . .
O22 W9 O13 86.1(4) . .
O22 W9 O27 72.9(3) . .
O33 W9 O13 161.5(4) . .
O33 W9 O21 91.7(4) . .
O33 W9 O22 93.5(4) . .
O33 W9 O27 82.6(4) . .
O12 W10 O27 81.6(3) . .
O18 W10 O12 96.6(4) . .
O18 W10 O22 100.3(4) . .
O18 W10 O23 102.3(4) . .
O18 W10 O27 173.6(4) . .
O18 W10 O34 100.8(4) . .
O22 W10 O12 88.2(4) . .
O22 W10 O23 156.9(4) . .
O22 W10 O27 73.5(3) . .
O23 W10 O12 84.4(4) . .
O23 W10 O27 83.7(4) . .
O34 W10 O12 162.5(4) . .
O34 W10 O22 91.0(4) . .
O34 W10 O23 89.5(4) . .
O34 W10 O27 81.4(3) . .
O9 W11 O28 80.6(3) . .
O19 W11 O9 97.3(4) . .
O19 W11 O23 103.1(4) . .
O19 W11 O24 99.6(4) . .
O19 W11 O28 171.9(4) . .
O19 W11 O32 101.7(4) . .
O23 W11 O9 84.1(4) . .
O23 W11 O24 156.2(4) . .
O23 W11 O28 84.6(3) . .
O24 W11 O9 86.0(4) . .
O24 W11 O28 72.5(3) . .
O32 W11 O9 160.9(4) . .
O32 W11 O23 90.2(4) . .
O32 W11 O24 92.1(4) . .
O32 W11 O28 80.7(3) . .
O7 W12 O28 80.1(3) . .
O14 W12 O7 92.4(4) . .
O14 W12 O24 99.9(4) . .
O14 W12 O25 99.4(4) . .
O14 W12 O28 171.2(4) . .
O14 W12 O31 101.4(4) . .
O24 W12 O7 85.2(3) . .
O24 W12 O25 156.7(4) . .
O24 W12 O28 74.9(3) . .
O25 W12 O7 81.0(3) . .
O25 W12 O28 84.2(3) . .
O31 W12 O7 165.8(4) . .
O31 W12 O24 95.4(4) . .
O31 W12 O25 93.5(4) . .
O31 W12 O28 86.4(3) . .
O8 W13 O26 82.1(3) . .
O8 W13 O29 164.2(4) . .
O15 W13 O8 99.6(4) . .
O15 W13 O20 101.3(4) . .
O15 W13 O25 103.2(4) . .
O15 W13 O26 173.6(4) . .
O15 W13 O29 96.0(4) . .
O20 W13 O8 91.3(4) . .
O20 W13 O26 72.4(3) . .
O20 W13 O29 88.4(4) . .
O25 W13 O8 88.4(4) . .
O25 W13 O20 155.2(4) . .
O25 W13 O26 83.0(3) . .
O25 W13 O29 85.3(4) . .
O29 W13 O26 82.7(3) . .
O4 W14 O5 85.7(4) . .
O4 W14 O10 73.3(3) . .
O5 W14 O10 73.1(3) . .
O6 W14 O4 99.2(4) . .
O6 W14 O5 100.6(4) . .
O6 W14 O9 102.2(4) . .
O6 W14 O10 170.3(4) . .
O6 W14 O12 102.8(4) . .
O9 W14 O4 89.4(4) . .
O9 W14 O5 157.1(4) . .
O9 W14 O10 84.1(3) . .
O9 W14 O12 89.3(4) . .
O12 W14 O4 157.8(4) . .
O12 W14 O5 86.9(4) . .
O12 W14 O10 84.5(3) . .
O1 W15 O3 101.3(4) . .
O1 W15 O4 99.8(4) . .
O1 W15 O7 103.7(4) . .
O1 W15 O8 102.3(4) . .
O1 W15 O10 170.4(4) . .
O3 W15 O10 71.5(3) . .
O4 W15 O3 84.8(4) . .
O4 W15 O8 157.4(4) . .
O4 W15 O10 73.5(3) . .
O7 W15 O3 154.9(4) . .
O7 W15 O4 90.7(4) . .
O7 W15 O8 88.5(4) . .
O7 W15 O10 83.5(3) . .
O8 W15 O3 86.5(4) . .
O8 W15 O10 83.9(3) . .
O2 W16 O3 98.5(4) . .
O2 W16 O5 99.9(4) . .
O2 W16 O10 169.7(4) . .
O2 W16 O11 100.6(4) . .
O2 W16 O13 103.4(4) . .
O3 W16 O10 72.6(3) . .
O5 W16 O3 85.9(4) . .
O5 W16 O10 74.6(3) . .
O5 W16 O11 159.0(4) . .
O11 W16 O3 86.8(4) . .
O11 W16 O10 84.4(3) . .
O13 W16 O3 158.0(4) . .
O13 W16 O5 92.4(4) . .
O13 W16 O10 85.8(3) . .
O13 W16 O11 87.0(4) . .
O50 Co2 O51 90.3(3) . .
O50 Co2 O51 175.9(4) . 3_566
O50 Co2 O52 100.0(3) . .
O50 Co2 O53 91.0(4) . 3_566
O50 Co2 O54 89.9(3) . 3_566
O51 Co2 O51 85.6(3) 3_566 .
O52 Co2 O51 79.6(3) . 3_566
O52 Co2 O51 90.5(3) . .
O52 Co2 O54 164.9(3) . 3_566
O53 Co2 O51 93.1(3) 3_566 3_566
O53 Co2 O51 178.4(3) 3_566 .
O53 Co2 O52 90.3(3) 3_566 .
O53 Co2 O54 101.0(3) 3_566 3_566
O54 Co2 O51 89.7(3) 3_566 3_566
O54 Co2 O51 78.0(3) 3_566 .
O47 P1 O48 111.0(5) . .
O47 P1 O49 110.8(5) . .
O47 P1 O51 107.7(5) . .
O48 P1 O49 111.7(5) . .
O48 P1 O51 108.1(5) . .
O49 P1 O51 107.2(5) . .
O26 P2 O10 105.9(5) . .
O26 P2 O28 111.7(5) . .
O27 P2 O10 106.9(5) . .
O27 P2 O26 113.2(5) . .
O27 P2 O28 111.2(5) . .
O28 P2 O10 107.4(5) . .
W16 O3 W15 123.0(5) . .
W15 O4 W14 122.6(4) . .
W16 O5 W14 121.2(5) . .
W15 O7 W12 151.5(5) . .
W13 O8 W15 146.9(5) . .
W14 O9 W11 149.7(5) . .
W14 O10 W15 90.4(3) . .
W16 O10 W14 91.1(3) . .
W16 O10 W15 92.8(3) . .
P2 O10 W14 124.3(5) . .
P2 O10 W15 124.5(5) . .
P2 O10 W16 123.9(5) . .
W8 O11 W16 147.2(5) . .
W14 O12 W10 149.0(5) . .
W16 O13 W9 152.7(5) . .
W13 O20 W8 124.2(5) . .
W8 O21 W9 152.3(5) . .
W10 O22 W9 122.8(5) . .
W11 O23 W10 154.9(5) . .
W12 O24 W11 121.5(4) . .
W13 O25 W12 155.4(5) . .
W8 O26 W13 90.5(3) . .
P2 O26 W8 128.9(5) . .
P2 O26 W13 128.2(5) . .
W9 O27 W10 89.9(3) . .
P2 O27 W9 128.9(5) . .
P2 O27 W10 129.5(5) . .
W12 O28 W11 89.8(3) . .
P2 O28 W11 127.8(5) . .
P2 O28 W12 130.4(5) . .
W5 O29 W13 164.4(6) . .
W6 O30 W8 164.4(5) . .
W12 O31 W4 165.2(5) . .
W11 O32 W3 164.3(5) . .
W9 O33 W7 163.7(5) . .
W10 O34 W2 164.0(6) . .
W2 O36 W7 122.2(4) . .
W6 O38 W7 153.5(5) . .
W5 O40 W6 121.6(4) . .
W5 O42 W4 155.4(5) . .
W3 O44 W4 122.2(5) . .
W3 O46 W2 153.6(5) . .
W5 O47 W6 90.4(3) . .
P1 O47 W5 129.5(5) . .
P1 O47 W6 128.3(5) . .
W2 O48 W7 90.6(3) . .
P1 O48 W2 130.7(5) . .
P1 O48 W7 128.2(5) . .
W3 O49 W4 91.1(3) . .
P1 O49 W3 130.0(5) . .
P1 O49 W4 127.8(5) . .
W4 O50 Co2 135.6(5) . .
W1 O51 Co1 0.00(5) 3_566 3_566
Co2 O51 W1 95.9(3) 3_566 3_566
Co2 O51 W1 95.7(3) . 3_566
Co2 O51 Co1 95.7(3) . 3_566
Co2 O51 Co1 95.9(3) 3_566 3_566
Co2 O51 Co2 94.4(3) 3_566 .
P1 O51 W1 123.5(5) . 3_566
P1 O51 Co1 123.5(5) . 3_566
P1 O51 Co2 121.2(5) . .
P1 O51 Co2 119.6(5) . 3_566
W1 O52 Co2 106.1(4) . .
W3 O52 W1 124.4(4) . .
W3 O52 Co2 126.8(4) . .
W7 O53 Co2 135.4(5) . 3_566
W1 O54 Co2 107.6(4) . 3_566
W2 O54 W1 125.9(4) . .
W2 O54 Co2 125.2(5) . 3_566
W1 O55 W6 141.3(5) . 3_566
W1 O56 W5 144.2(5) . 3_566
C12 N5 N6 109.1(17) . .
C14 N6 N5 110.3(15) . .
N8 N7 C19 110.7(19) . .
C17 N8 N7 108.2(19) . .
N5 C12 C11 124(2) . .
N5 C12 C13 106.8(18) . .
C13 C12 C11 129.4(17) . .
C12 C13 C18 125.2(17) . .
C14 C13 C12 107.1(16) . .
C14 C13 C18 127.7(17) . .
N6 C14 C13 106.6(17) . .
N6 C14 C15 121.7(18) . .
C13 C14 C15 131.6(17) . .
N8 C17 C16 121(2) . .
N8 C17 C18 107(2) . .
C18 C17 C16 132.3(18) . .
C17 C18 C13 124.2(18) . .
C19 C18 C13 127.8(19) . .
C19 C18 C17 107.9(18) . .
N7 C19 C18 106(2) . .
N7 C19 C20 123(2) . .
C18 C19 C20 131(2) . .
C4 N1 N2 111.7(14) . .
N1 N2 C2 109.7(14) . .
N4 N3 C7 112.6(14) . .
N3 N4 C9 106.5(13) . .
N2 C2 C1 124.9(17) . .
N2 C2 C3 106.0(15) . .
C3 C2 C1 129.2(17) . .
C2 C3 C8 128.6(15) . .
C4 C3 C2 105.9(14) . .
C4 C3 C8 125.3(15) . .
N1 C4 C3 106.8(14) . .
N1 C4 C5 124.3(16) . .
C3 C4 C5 128.9(15) . .
N3 C7 C6 123.0(16) . .
N3 C7 C8 105.7(15) . .
C8 C7 C6 131.3(17) . .
C7 C8 C3 125.6(16) . .
C9 C8 C3 128.1(16) . .
C9 C8 C7 106.4(15) . .
N4 C9 C8 108.9(15) . .
N4 C9 C10 117.6(17) . .
C8 C9 C10 133.5(17) . .
N10 N9 C22 107.8(14) . .
N9 N10 C24 112.1(14) . .
N12 N11 C27 111.8(14) . .
N11 N12 C29 109.2(13) . .
N9 C22 C21 119.6(17) . .
N9 C22 C23 108.6(16) . .
C23 C22 C21 131.7(15) . .
C22 C23 C24 107.4(14) . .
C22 C23 C28 127.5(16) . .
C24 C23 C28 124.8(16) . .
N10 C24 C23 104.1(16) . .
N10 C24 C25 124.3(17) . .
C23 C24 C25 131.5(16) . .
N11 C27 C26 123.4(16) . .
N11 C27 C28 104.8(15) . .
C28 C27 C26 131.8(16) . .
C27 C28 C23 126.2(14) . .
C29 C28 C23 125.7(14) . .
C29 C28 C27 107.8(14) . .
N12 C29 C28 106.4(14) . .
N12 C29 C30 121.0(14) . .
C28 C29 C30 132.5(14) . .

loop_
_geom_bond_atom_site_label_1
_geom_bond_atom_site_label_2
_geom_bond_distance
_geom_bond_site_symmetry_2
W1 O51 2.316(8) 3_566
W1 O52 2.047(8) .
W1 O54 1.987(9) .
W1 O55 1.896(9) .
W1 O56 1.846(8) .
W1 O57 1.694(9) .
W2 O34 1.909(9) .
W2 O35 1.692(9) .
W2 O36 1.896(9) .
W2 O46 1.897(9) .
W2 O48 2.351(9) .
W2 O54 1.983(8) .
W3 O32 1.959(8) .
W3 O44 1.903(9) .
W3 O45 1.697(9) .
W3 O46 1.886(9) .
W3 O49 2.323(9) .
W3 O52 1.951(8) .
W4 O31 2.063(8) .
W4 O42 1.927(9) .
W4 O43 1.691(9) .
W4 O44 1.917(9) .
W4 O49 2.364(9) .
W4 O50 1.778(8) .
W5 O29 1.831(9) .
W5 O40 1.918(9) .
W5 O41 1.716(9) .
W5 O42 1.850(9) .
W5 O47 2.356(9) .
W5 O56 2.021(8) 3_566
W6 O30 1.888(8) .
W6 O38 1.867(9) .
W6 O39 1.696(9) .
W6 O40 1.921(8) .
W6 O47 2.369(9) .
W6 O55 1.976(9) 3_566
W7 O33 2.036(8) .
W7 O36 1.949(9) .
W7 O37 1.711(9) .
W7 O38 1.906(9) .
W7 O48 2.383(9) .
W7 O53 1.786(9) .
W8 O11 1.903(8) .
W8 O16 1.702(10) .
W8 O20 1.909(9) .
W8 O21 1.891(9) .
W8 O26 2.343(8) .
W8 O30 1.921(8) .
W9 O13 2.018(9) .
W9 O17 1.707(10) .
W9 O21 1.905(8) .
W9 O22 1.935(9) .
W9 O27 2.371(9) .
W9 O33 1.797(8) .
W10 O12 1.948(9) .
W10 O18 1.693(9) .
W10 O22 1.885(10) .
W10 O23 1.900(10) .
W10 O27 2.378(9) .
W10 O34 1.877(9) .
W11 O9 1.965(9) .
W11 O19 1.702(9) .
W11 O23 1.886(9) .
W11 O24 1.920(8) .
W11 O28 2.398(9) .
W11 O32 1.815(9) .
W12 O7 2.073(9) .
W12 O14 1.733(9) .
W12 O24 1.895(8) .
W12 O25 1.925(9) .
W12 O28 2.315(9) .
W12 O31 1.805(8) .
W13 O8 1.895(8) .
W13 O15 1.694(9) .
W13 O20 1.888(9) .
W13 O25 1.846(9) .
W13 O26 2.380(8) .
W13 O29 1.977(9) .
W14 O4 1.954(9) .
W14 O5 1.969(9) .
W14 O6 1.710(9) .
W14 O9 1.862(9) .
W14 O10 2.389(8) .
W14 O12 1.876(9) .
W15 O1 1.719(9) .
W15 O3 1.964(10) .
W15 O4 1.922(9) .
W15 O7 1.823(9) .
W15 O8 1.928(9) .
W15 O10 2.402(9) .
W16 O2 1.701(10) .
W16 O3 1.958(9) .
W16 O5 1.922(9) .
W16 O10 2.358(9) .
W16 O11 1.933(9) .
W16 O13 1.825(9) .
Co2 O50 1.993(9) .
Co2 O51 2.178(9) .
Co2 O51 2.176(9) 3_566
Co2 O52 2.126(8) .
Co2 O53 1.994(9) 3_566
Co2 O54 2.140(9) 3_566
P1 O47 1.515(10) .
P1 O48 1.527(9) .
P1 O49 1.533(9) .
P1 O51 1.583(9) .
P2 O10 1.572(9) .
P2 O26 1.517(9) .
P2 O27 1.510(9) .
P2 O28 1.518(10) .
O51 W1 2.316(8) 3_566
O51 Co1 2.316(8) 3_566
O51 Co2 2.176(9) 3_566
O53 Co2 1.994(9) 3_566
O54 Co2 2.140(9) 3_566
O55 W6 1.976(9) 3_566
O56 W5 2.021(8) 3_566
N5 N6 1.34(2) .
N5 C12 1.30(2) .
N6 C14 1.32(2) .
N7 N8 1.33(3) .
N7 C19 1.33(3) .
N8 C17 1.31(2) .
C11 C12 1.48(3) .
C12 C13 1.40(2) .
C13 C14 1.36(2) .
C13 C18 1.48(2) .
C14 C15 1.42(3) .
C16 C17 1.49(3) .
C17 C18 1.39(3) .
C18 C19 1.34(3) .
C19 C20 1.41(3) .
N1 N2 1.300(17) .
N1 C4 1.285(19) .
N2 C2 1.325(19) .
N3 N4 1.301(19) .
N3 C7 1.33(2) .
N4 C9 1.350(19) .
C1 C2 1.46(3) .
C2 C3 1.39(2) .
C3 C4 1.39(2) .
C3 C8 1.47(2) .
C4 C5 1.45(2) .
C6 C7 1.48(2) .
C7 C8 1.38(2) .
C8 C9 1.37(2) .
C9 C10 1.49(3) .
N9 N10 1.309(19) .
N9 C22 1.320(18) .
N10 C24 1.33(2) .
N11 N12 1.314(18) .
N11 C27 1.32(2) .
N12 C29 1.343(18) .
C21 C22 1.50(2) .
C22 C23 1.34(2) .
C23 C24 1.40(2) .
C23 C28 1.51(2) .
C24 C25 1.44(3) .
C26 C27 1.48(2) .
C27 C28 1.41(2) .
C28 C29 1.38(2) .
C29 C30 1.49(2) .
